data_4335244
loop_
_publ_author_name
'Mihai Sturza'
'Fei Han'
'Daniel P. Shoemaker'
'Christos D. Malliakas'
'Duck Young Chung'
'Hosub Jin'
'Arthur J. Freeman'
'Mercouri G. Kanatzidis'

_publ_contact_author_address
;
   Department of Chemistry
     2145 Sheridan Road
   Northwestern University
   Evanston, IL 60208-3113
           USA
;
_publ_contact_author_email m-kanatzidis@northwestern.edu
_publ_contact_author_fax 847-491-5937
_publ_contact_author_name 'Mercouri G. Kanatzidis'
_publ_contact_author_phone 847-467-1541
_publ_section_title
;
 NaBa2Cu3S5: A Doped p-Type Degenerate Semiconductor
;
_journal_name_full 'Inorganic Chemistry'
_journal_page_first 7210
_journal_page_last 7217
_journal_paper_doi 10.1021/ic4008284
_journal_volume 52
_journal_year 2013
_chemical_formula_moiety Na1Ba2Cu3S5
_chemical_formula_sum 'Ba2 Cu3 Na S5'
_chemical_formula_weight 648.59
_chemical_melting_point 630
_chemical_name_common sodium_barium_copper(I)_sulfide
_chemical_name_systematic
; 
 ? 
;
_space_group_IT_number 12
_symmetry_cell_setting monoclinic
_symmetry_space_group_name_Hall '-C 2y'
_symmetry_space_group_name_H-M 'C 1 2/m 1'
_atom_sites_solution_hydrogens none
_atom_sites_solution_primary direct
_atom_sites_solution_secondary difmap
_audit_creation_method SHELXL-97
_cell_angle_alpha 90.00
_cell_angle_beta 98.535(8)
_cell_angle_gamma 90.00
_cell_formula_units_Z 4
_cell_length_a 16.5363(17)
_cell_length_b 5.5374(5)
_cell_length_c 10.3717(10)
_cell_measurement_reflns_used 4564
_cell_measurement_temperature 293(2)
_cell_measurement_theta_max 29.58
_cell_measurement_theta_min 1.99
_cell_volume 939.20(16)
_computing_cell_refinement 'STOE X-AREA'
_computing_data_collection 'STOE X-AREA'
_computing_data_reduction 'STOE X-RED'
_computing_structure_refinement 'SHELXL-97 (Sheldrick, 2008)'
_computing_structure_solution 'SHELXS-97 (Sheldrick, 2008)'
_diffrn_ambient_temperature 293(2)
_diffrn_detector_area_resol_mean 6.67
_diffrn_measured_fraction_theta_full 0.994
_diffrn_measured_fraction_theta_max 0.994
_diffrn_measurement_device_type 'STOE IPDS 2T'
_diffrn_measurement_method 'image plate (34 cm diameter)'
_diffrn_radiation_monochromator graphite
_diffrn_radiation_source 'fine-focus sealed tube'
_diffrn_radiation_type MoK\a
_diffrn_radiation_wavelength 0.71073
_diffrn_reflns_av_R_equivalents 0.0532
_diffrn_reflns_av_sigmaI/netI 0.0389
_diffrn_reflns_limit_h_max 22
_diffrn_reflns_limit_h_min -22
_diffrn_reflns_limit_k_max 7
_diffrn_reflns_limit_k_min -7
_diffrn_reflns_limit_l_max 13
_diffrn_reflns_limit_l_min -14
_diffrn_reflns_number 4507
_diffrn_reflns_theta_full 29.15
_diffrn_reflns_theta_max 29.15
_diffrn_reflns_theta_min 1.99
_exptl_absorpt_coefficient_mu 16.020
_exptl_absorpt_correction_T_max 0.1625
_exptl_absorpt_correction_T_min 0.0342
_exptl_absorpt_correction_type integration
_exptl_crystal_colour black
_exptl_crystal_density_diffrn 4.587
_exptl_crystal_description 'rectangular plate'
_exptl_crystal_F_000 1160
_exptl_crystal_size_max 0.1551
_exptl_crystal_size_mid 0.1386
_exptl_crystal_size_min 0.0626
_refine_diff_density_max 2.209
_refine_diff_density_min -1.445
_refine_diff_density_rms 0.368
_refine_ls_extinction_coef 0.0011(2)
_refine_ls_extinction_expression Fc^*^=kFc[1+0.001xFc^2^\l^3^/sin(2\q)]^-1/4^
_refine_ls_extinction_method SHELXL
_refine_ls_goodness_of_fit_ref 1.100
_refine_ls_hydrogen_treatment none
_refine_ls_matrix_type full
_refine_ls_number_parameters 61
_refine_ls_number_reflns 1381
_refine_ls_number_restraints 0
_refine_ls_restrained_S_all 1.100
_refine_ls_R_factor_all 0.0377
_refine_ls_R_factor_gt 0.0336
_refine_ls_shift/su_max 0.001
_refine_ls_shift/su_mean 0.000
_refine_ls_structure_factor_coef Fsqd
_refine_ls_weighting_details 'calc w=1/[\s^2^(Fo^2^)+(0.0564P)^2^+0.0000P] where P=(Fo^2^+2Fc^2^)/3'
_refine_ls_weighting_scheme calc
_refine_ls_wR_factor_gt 0.0837
_refine_ls_wR_factor_ref 0.0859
_reflns_number_gt 1256
_reflns_number_total 1381
_reflns_threshold_expression >2sigma(I)
_cod_data_source_file ic4008284_si_002_2.cif
_cod_data_source_block 1_NaBa2Cu3S5_293K
_cod_original_formula_sum 'Na Ba2 Cu3  S5'
_cod_database_code 4335244

loop_
_symmetry_equiv_pos_as_xyz
'x, y, z'
'-x, y, -z'
'x+1/2, y+1/2, z'
'-x+1/2, y+1/2, -z'
'-x, -y, -z'
'x, -y, z'
'-x+1/2, -y+1/2, -z'
'x+1/2, -y+1/2, z'

loop_
_atom_site_label
_atom_site_type_symbol
_atom_site_fract_x
_atom_site_fract_y
_atom_site_fract_z
_atom_site_U_iso_or_equiv
_atom_site_adp_type
_atom_site_occupancy
_atom_site_symmetry_multiplicity
_atom_site_calc_flag
_atom_site_refinement_flags
Ba1 Ba 0.26367(2) 0.0000 0.30237(4) 0.01360(15) Uani 1 2 d S
Ba2 Ba 0.45800(2) -0.5000 0.29062(4) 0.01397(15) Uani 1 2 d S
Cu1 Cu 0.5000 -0.23879(17) 0.0000 0.0197(2) Uani 1 2 d S
Cu2 Cu 0.16882(3) 0.25549(13) -0.00965(7) 0.02068(17) Uani 1 1 d .
S1 S 0.09764(8) 0.0000 0.12142(16) 0.0116(3) Uani 1 2 d S
S2 S 0.26128(8) -0.5000 0.14746(15) 0.0121(3) Uani 1 2 d S
S3 S 0.42997(8) 0.0000 0.14893(16) 0.0124(3) Uani 1 2 d S
S4 S 0.12409(7) 0.1906(2) 0.47079(12) 0.0174(2) Uani 1 1 d .
Na1 Na 0.39389(16) 0.0000 0.7630(3) 0.0210(6) Uani 1 2 d S

loop_
_atom_site_aniso_label
_atom_site_aniso_U_11
_atom_site_aniso_U_22
_atom_site_aniso_U_33
_atom_site_aniso_U_23
_atom_site_aniso_U_13
_atom_site_aniso_U_12
Ba1 0.0106(2) 0.0127(2) 0.0172(2) 0.000 0.00101(14) 0.000
Ba2 0.0120(2) 0.0132(2) 0.0172(2) 0.000 0.00377(14) 0.000
Cu1 0.0177(4) 0.0182(4) 0.0223(4) 0.000 0.0007(3) 0.000
Cu2 0.0183(3) 0.0201(3) 0.0241(3) 0.0016(3) 0.0046(2) -0.0001(2)
S1 0.0077(6) 0.0120(7) 0.0151(7) 0.000 0.0015(5) 0.000
S2 0.0103(6) 0.0098(7) 0.0163(7) 0.000 0.0023(5) 0.000
S3 0.0101(6) 0.0110(7) 0.0162(7) 0.000 0.0024(5) 0.000
S4 0.0178(5) 0.0174(6) 0.0168(5) -0.0019(5) 0.0023(4) -0.0040(4)
Na1 0.0147(12) 0.0217(15) 0.0273(15) 0.000 0.0056(10) 0.000

loop_
_atom_type_symbol
_atom_type_description
_atom_type_scat_dispersion_real
_atom_type_scat_dispersion_imag
_atom_type_scat_source
Na Na 0.0362 0.0249 'International Tables Vol C Tables 4.2.6.8 and 6.1.1.4'
S S 0.1246 0.1234 'International Tables Vol C Tables 4.2.6.8 and 6.1.1.4'
Cu Cu 0.3201 1.2651 'International Tables Vol C Tables 4.2.6.8 and 6.1.1.4'
Ba Ba -0.3244 2.2819 'International Tables Vol C Tables 4.2.6.8 and 6.1.1.4'

loop_
_geom_angle_atom_site_label_1
_geom_angle_atom_site_label_2
_geom_angle_atom_site_label_3
_geom_angle
_geom_angle_site_symmetry_1
_geom_angle_site_symmetry_3
S1 Ba1 S2 75.59(3) . .
S1 Ba1 S2 75.59(3) . 1_565
S2 Ba1 S2 119.91(5) . 1_565
S1 Ba1 S4 143.01(3) . 7_556
S2 Ba1 S4 141.36(3) . 7_556
S2 Ba1 S4 82.57(3) 1_565 7_556
S1 Ba1 S4 143.01(3) . 4_546
S2 Ba1 S4 82.57(3) . 4_546
S2 Ba1 S4 141.36(3) 1_565 4_546
S4 Ba1 S4 63.44(5) 7_556 4_546
S1 Ba1 S4 71.95(4) . 6
S2 Ba1 S4 91.83(3) . 6
S2 Ba1 S4 126.21(3) 1_565 6
S4 Ba1 S4 98.95(2) 7_556 6
S4 Ba1 S4 79.41(3) 4_546 6
S1 Ba1 S4 71.95(4) . .
S2 Ba1 S4 126.21(3) . .
S2 Ba1 S4 91.83(3) 1_565 .
S4 Ba1 S4 79.41(3) 7_556 .
S4 Ba1 S4 98.95(2) 4_546 .
S4 Ba1 S4 37.66(4) 6 .
S1 Ba1 S3 115.25(4) . .
S2 Ba1 S3 73.34(3) . .
S2 Ba1 S3 73.34(3) 1_565 .
S4 Ba1 S3 85.63(3) 7_556 .
S4 Ba1 S3 85.63(3) 4_546 .
S4 Ba1 S3 160.23(2) 6 .
S4 Ba1 S3 160.23(2) . .
S1 Ba1 Cu2 81.28(3) . 4_545
S2 Ba1 Cu2 40.80(3) . 4_545
S2 Ba1 Cu2 83.43(3) 1_565 4_545
S4 Ba1 Cu2 125.75(2) 7_556 4_545
S4 Ba1 Cu2 101.18(2) 4_546 4_545
S4 Ba1 Cu2 130.73(3) 6 4_545
S4 Ba1 Cu2 153.14(3) . 4_545
S3 Ba1 Cu2 40.19(2) . 4_545
S1 Ba1 Cu2 81.28(3) . 7
S2 Ba1 Cu2 83.43(3) . 7
S2 Ba1 Cu2 40.80(3) 1_565 7
S4 Ba1 Cu2 101.18(2) 7_556 7
S4 Ba1 Cu2 125.75(2) 4_546 7
S4 Ba1 Cu2 153.14(3) 6 7
S4 Ba1 Cu2 130.73(3) . 7
S3 Ba1 Cu2 40.19(2) . 7
Cu2 Ba1 Cu2 43.58(2) 4_545 7
S1 Ba1 Cu2 40.33(3) . .
S2 Ba1 Cu2 85.34(3) . .
S2 Ba1 Cu2 41.44(3) 1_565 .
S4 Ba1 Cu2 123.91(3) 7_556 .
S4 Ba1 Cu2 164.55(2) 4_546 .
S4 Ba1 Cu2 110.66(3) 6 .
S4 Ba1 Cu2 95.95(3) . .
S3 Ba1 Cu2 81.69(3) . .
Cu2 Ba1 Cu2 63.384(14) 4_545 .
Cu2 Ba1 Cu2 42.722(18) 7 .
S1 Ba1 Cu2 40.33(3) . 6
S2 Ba1 Cu2 41.44(3) . 6
S2 Ba1 Cu2 85.34(3) 1_565 6
S4 Ba1 Cu2 164.55(2) 7_556 6
S4 Ba1 Cu2 123.91(3) 4_546 6
S4 Ba1 Cu2 95.95(3) 6 6
S4 Ba1 Cu2 110.66(3) . 6
S3 Ba1 Cu2 81.69(3) . 6
Cu2 Ba1 Cu2 42.722(18) 4_545 6
Cu2 Ba1 Cu2 63.384(14) 7 6
Cu2 Ba1 Cu2 45.42(2) . 6
S1 Ba2 S3 78.79(3) 3_545 1_545
S1 Ba2 S3 78.79(3) 3_545 .
S3 Ba2 S3 123.95(5) 1_545 .
S1 Ba2 S4 151.85(3) 3_545 4_546
S3 Ba2 S4 127.45(4) 1_545 4_546
S3 Ba2 S4 91.22(4) . 4_546
S1 Ba2 S4 151.85(3) 3_545 7_546
S3 Ba2 S4 91.22(4) 1_545 7_546
S3 Ba2 S4 127.45(4) . 7_546
S4 Ba2 S4 38.83(5) 4_546 7_546
S1 Ba2 S4 71.91(4) 3_545 3_545
S3 Ba2 S4 127.42(3) 1_545 3_545
S3 Ba2 S4 92.07(3) . 3_545
S4 Ba2 S4 82.35(4) 4_546 3_545
S4 Ba2 S4 94.71(3) 7_546 3_545
S1 Ba2 S4 71.91(4) 3_545 8_545
S3 Ba2 S4 92.08(3) 1_545 8_545
S3 Ba2 S4 127.42(3) . 8_545
S4 Ba2 S4 94.71(3) 4_546 8_545
S4 Ba2 S4 82.35(4) 7_546 8_545
S4 Ba2 S4 37.77(5) 3_545 8_545
S1 Ba2 S2 120.13(4) 3_545 .
S3 Ba2 S2 74.20(3) 1_545 .
S3 Ba2 S2 74.20(3) . .
S4 Ba2 S2 81.20(3) 4_546 .
S4 Ba2 S2 81.20(3) 7_546 .
S4 Ba2 S2 158.26(3) 3_545 .
S4 Ba2 S2 158.26(3) 8_545 .
S1 Ba2 Cu1 41.75(2) 3_545 .
S3 Ba2 Cu1 89.76(3) 1_545 .
S3 Ba2 Cu1 42.87(3) . .
S4 Ba2 Cu1 134.07(3) 4_546 .
S4 Ba2 Cu1 165.92(3) 7_546 .
S4 Ba2 Cu1 95.84(2) 3_545 .
S4 Ba2 Cu1 111.65(2) 8_545 .
S2 Ba2 Cu1 85.56(3) . .
S1 Ba2 Cu1 41.75(2) 3_545 5_645
S3 Ba2 Cu1 42.87(3) 1_545 5_645
S3 Ba2 Cu1 89.76(3) . 5_645
S4 Ba2 Cu1 165.92(3) 4_546 5_645
S4 Ba2 Cu1 134.07(3) 7_546 5_645
S4 Ba2 Cu1 111.65(2) 3_545 5_645
S4 Ba2 Cu1 95.84(2) 8_545 5_645
S2 Ba2 Cu1 85.56(3) . 5_645
Cu1 Ba2 Cu1 48.75(3) . 5_645
S1 Ba2 Cu2 86.30(3) 3_545 7_545
S3 Ba2 Cu2 41.36(3) 1_545 7_545
S3 Ba2 Cu2 86.57(3) . 7_545
S4 Ba2 Cu2 119.62(3) 4_546 7_545
S4 Ba2 Cu2 103.54(3) 7_546 7_545
S4 Ba2 Cu2 157.99(3) 3_545 7_545
S4 Ba2 Cu2 132.36(3) 8_545 7_545
S2 Ba2 Cu2 40.40(2) . 7_545
Cu1 Ba2 Cu2 68.509(17) . 7_545
Cu1 Ba2 Cu2 46.424(12) 5_645 7_545
S1 Ba2 Cu2 86.30(3) 3_545 4_545
S3 Ba2 Cu2 86.57(3) 1_545 4_545
S3 Ba2 Cu2 41.36(3) . 4_545
S4 Ba2 Cu2 103.54(3) 4_546 4_545
S4 Ba2 Cu2 119.62(3) 7_546 4_545
S4 Ba2 Cu2 132.36(3) 3_545 4_545
S4 Ba2 Cu2 157.99(3) 8_545 4_545
S2 Ba2 Cu2 40.40(2) . 4_545
Cu1 Ba2 Cu2 46.424(12) . 4_545
Cu1 Ba2 Cu2 68.509(17) 5_645 4_545
Cu2 Ba2 Cu2 46.06(2) 7_545 4_545
S1 Cu1 S1 105.28(6) 7_545 3_545
S1 Cu1 S3 108.30(4) 7_545 .
S1 Cu1 S3 109.93(5) 3_545 .
S1 Cu1 S3 109.93(5) 7_545 5_655
S1 Cu1 S3 108.30(4) 3_545 5_655
S3 Cu1 S3 114.70(5) . 5_655
S1 Cu1 Cu1 127.36(3) 7_545 5_655
S1 Cu1 Cu1 127.36(3) 3_545 5_655
S3 Cu1 Cu1 57.35(3) . 5_655
S3 Cu1 Cu1 57.35(3) 5_655 5_655
S1 Cu1 Cu2 54.06(3) 7_545 4_545
S1 Cu1 Cu2 124.98(4) 3_545 4_545
S3 Cu1 Cu2 54.44(4) . 4_545
S3 Cu1 Cu2 126.42(4) 5_655 4_545
Cu1 Cu1 Cu2 90.65(3) 5_655 4_545
S1 Cu1 Cu2 124.98(4) 7_545 3_545
S1 Cu1 Cu2 54.06(3) 3_545 3_545
S3 Cu1 Cu2 126.42(4) . 3_545
S3 Cu1 Cu2 54.44(4) 5_655 3_545
Cu1 Cu1 Cu2 90.65(3) 5_655 3_545
Cu2 Cu1 Cu2 178.71(5) 4_545 3_545
S1 Cu1 Cu1 52.64(3) 7_545 5_645
S1 Cu1 Cu1 52.64(3) 3_545 5_645
S3 Cu1 Cu1 122.65(3) . 5_645
S3 Cu1 Cu1 122.65(3) 5_655 5_645
Cu1 Cu1 Cu1 180.0 5_655 5_645
Cu2 Cu1 Cu1 89.35(3) 4_545 5_645
Cu2 Cu1 Cu1 89.35(3) 3_545 5_645
S1 Cu1 Na1 159.74(6) 7_545 5_656
S1 Cu1 Na1 65.17(4) 3_545 5_656
S3 Cu1 Na1 62.26(6) . 5_656
S3 Cu1 Na1 90.27(6) 5_655 5_656
Cu1 Cu1 Na1 64.72(3) 5_655 5_656
Cu2 Cu1 Na1 115.20(5) 4_545 5_656
Cu2 Cu1 Na1 65.41(5) 3_545 5_656
Cu1 Cu1 Na1 115.28(3) 5_645 5_656
S1 Cu1 Na1 65.17(4) 7_545 1_554
S1 Cu1 Na1 159.74(6) 3_545 1_554
S3 Cu1 Na1 90.27(6) . 1_554
S3 Cu1 Na1 62.26(6) 5_655 1_554
Cu1 Cu1 Na1 64.72(3) 5_655 1_554
Cu2 Cu1 Na1 65.41(5) 4_545 1_554
Cu2 Cu1 Na1 115.20(5) 3_545 1_554
Cu1 Cu1 Na1 115.28(3) 5_645 1_554
Na1 Cu1 Na1 129.44(6) 5_656 1_554
S1 Cu1 Ba2 89.93(4) 7_545 .
S1 Cu1 Ba2 60.02(4) 3_545 .
S3 Cu1 Ba2 60.53(2) . .
S3 Cu1 Ba2 159.60(4) 5_655 .
Cu1 Cu1 Ba2 114.377(15) 5_655 .
Cu2 Cu1 Ba2 68.883(18) 4_545 .
Cu2 Cu1 Ba2 110.55(2) 3_545 .
Cu1 Cu1 Ba2 65.623(15) 5_645 .
Na1 Cu1 Ba2 69.81(4) 5_656 .
Na1 Cu1 Ba2 134.24(5) 1_554 .
S1 Cu1 Ba2 60.02(4) 7_545 5_645
S1 Cu1 Ba2 89.93(4) 3_545 5_645
S3 Cu1 Ba2 159.60(4) . 5_645
S3 Cu1 Ba2 60.53(2) 5_655 5_645
Cu1 Cu1 Ba2 114.377(15) 5_655 5_645
Cu2 Cu1 Ba2 110.55(2) 4_545 5_645
Cu2 Cu1 Ba2 68.884(18) 3_545 5_645
Cu1 Cu1 Ba2 65.623(15) 5_645 5_645
Na1 Cu1 Ba2 134.24(5) 5_656 5_645
Na1 Cu1 Ba2 69.81(4) 1_554 5_645
Ba2 Cu1 Ba2 131.25(3) . 5_645
S1 Cu2 S2 107.95(4) . 7_545
S1 Cu2 S3 108.92(5) . 7
S2 Cu2 S3 108.21(5) 7_545 7
S1 Cu2 S2 104.98(5) . 1_565
S2 Cu2 S2 114.01(4) 7_545 1_565
S3 Cu2 S2 112.55(4) 7 1_565
S1 Cu2 Cu2 121.32(5) . 7
S2 Cu2 Cu2 57.80(4) 7_545 7
S3 Cu2 Cu2 129.76(5) 7 7
S2 Cu2 Cu2 56.21(4) 1_565 7
S1 Cu2 Cu2 126.30(3) . 6_565
S2 Cu2 Cu2 125.73(3) 7_545 6_565
S3 Cu2 Cu2 56.08(3) 7 6_565
S2 Cu2 Cu2 56.72(3) 1_565 6_565
Cu2 Cu2 Cu2 91.31(3) 7 6_565
S1 Cu2 Cu1 53.86(4) . 3_455
S2 Cu2 Cu1 126.25(4) 7_545 3_455
S3 Cu2 Cu1 55.25(4) 7 3_455
S2 Cu2 Cu1 119.48(4) 1_565 3_455
Cu2 Cu2 Cu1 173.68(4) 7 3_455
Cu2 Cu2 Cu1 89.35(3) 6_565 3_455
S1 Cu2 Cu2 53.70(3) . 6
S2 Cu2 Cu2 54.27(3) 7_545 6
S3 Cu2 Cu2 123.92(3) 7 6
S2 Cu2 Cu2 123.28(3) 1_565 6
Cu2 Cu2 Cu2 88.69(3) 7 6
Cu2 Cu2 Cu2 180.0 6_565 6
Cu1 Cu2 Cu2 90.65(3) 3_455 6
S1 Cu2 Na1 63.28(4) . 7_556
S2 Cu2 Na1 163.37(6) 7_545 7_556
S3 Cu2 Na1 88.31(6) 7 7_556
S2 Cu2 Na1 58.83(6) 1_565 7_556
Cu2 Cu2 Na1 113.09(6) 7 7_556
Cu2 Cu2 Na1 64.97(3) 6_565 7_556
Cu1 Cu2 Na1 61.64(5) 3_455 7_556
Cu2 Cu2 Na1 115.03(3) 6 7_556
S1 Cu2 Ba2 87.20(4) . 7_545
S2 Cu2 Ba2 64.32(4) 7_545 7_545
S3 Cu2 Ba2 58.66(3) 7 7_545
S2 Cu2 Ba2 167.26(4) 1_565 7_545
Cu2 Cu2 Ba2 120.61(4) 7 7_545
Cu2 Cu2 Ba2 113.030(12) 6_565 7_545
Cu1 Cu2 Ba2 64.692(17) 3_455 7_545
Cu2 Cu2 Ba2 66.968(12) 6 7_545
Na1 Cu2 Ba2 126.28(5) 7_556 7_545
S1 Cu2 Ba1 158.56(4) . 7
S2 Cu2 Ba1 59.60(3) 7_545 7
S3 Cu2 Ba1 63.86(4) 7 7
S2 Cu2 Ba1 96.30(4) 1_565 7
Cu2 Cu2 Ba1 68.98(3) 7 7
Cu2 Cu2 Ba1 68.208(11) 6_565 7
Cu1 Cu2 Ba1 117.01(2) 3_455 7
Cu2 Cu2 Ba1 111.790(11) 6 7
Na1 Cu2 Ba1 133.15(3) 7_556 7
Ba2 Cu2 Ba1 71.760(16) 7_545 7
S1 Cu2 Ba1 56.73(4) . .
S2 Cu2 Ba1 96.68(4) 7_545 .
S3 Cu2 Ba1 154.59(4) 7 .
S2 Cu2 Ba1 59.10(3) 1_565 .
Cu2 Cu2 Ba1 68.29(3) 7 .
Cu2 Cu2 Ba1 112.711(12) 6_565 .
Cu1 Cu2 Ba1 105.68(2) 3_455 .
Cu2 Cu2 Ba1 67.290(12) 6 .
Na1 Cu2 Ba1 66.70(5) 7_556 .
Ba2 Cu2 Ba1 132.97(2) 7_545 .
Ba1 Cu2 Ba1 137.278(18) 7 .
Cu1 S1 Cu1 74.72(6) 7_545 3_455
Cu1 S1 Cu2 114.26(7) 7_545 .
Cu1 S1 Cu2 72.08(4) 3_455 .
Cu1 S1 Cu2 72.08(4) 7_545 6
Cu1 S1 Cu2 114.26(7) 3_455 6
Cu2 S1 Cu2 72.61(5) . 6
Cu1 S1 Na1 139.10(7) 7_545 7_556
Cu1 S1 Na1 68.92(6) 3_455 7_556
Cu2 S1 Na1 71.60(6) . 7_556
Cu2 S1 Na1 140.61(7) 6 7_556
Cu1 S1 Na1 68.92(6) 7_545 7_546
Cu1 S1 Na1 139.10(7) 3_455 7_546
Cu2 S1 Na1 140.61(7) . 7_546
Cu2 S1 Na1 71.60(6) 6 7_546
Na1 S1 Na1 133.64(13) 7_556 7_546
Cu1 S1 Ba1 142.44(3) 7_545 .
Cu1 S1 Ba1 142.44(3) 3_455 .
Cu2 S1 Ba1 82.95(4) . .
Cu2 S1 Ba1 82.95(4) 6 .
Na1 S1 Ba1 76.91(6) 7_556 .
Na1 S1 Ba1 76.91(6) 7_546 .
Cu1 S1 Ba2 78.23(4) 7_545 3_455
Cu1 S1 Ba2 78.23(4) 3_455 3_455
Cu2 S1 Ba2 142.47(3) . 3_455
Cu2 S1 Ba2 142.47(3) 6 3_455
Na1 S1 Ba2 76.67(6) 7_556 3_455
Na1 S1 Ba2 76.67(6) 7_546 3_455
Ba1 S1 Ba2 109.01(5) . 3_455
Cu2 S2 Cu2 71.45(5) 7_545 4_545
Cu2 S2 Cu2 65.99(4) 7_545 1_545
Cu2 S2 Cu2 103.53(6) 4_545 1_545
Cu2 S2 Cu2 103.53(6) 7_545 6
Cu2 S2 Cu2 65.99(4) 4_545 6
Cu2 S2 Cu2 66.57(5) 1_545 6
Cu2 S2 Na1 136.23(5) 7_545 7_546
Cu2 S2 Na1 136.23(5) 4_545 7_546
Cu2 S2 Na1 73.50(6) 1_545 7_546
Cu2 S2 Na1 73.50(6) 6 7_546
Cu2 S2 Ba1 79.60(2) 7_545 1_545
Cu2 S2 Ba1 146.14(5) 4_545 1_545
Cu2 S2 Ba1 79.45(2) 1_545 1_545
Cu2 S2 Ba1 140.09(5) 6 1_545
Na1 S2 Ba1 77.37(4) 7_546 1_545
Cu2 S2 Ba1 146.14(5) 7_545 .
Cu2 S2 Ba1 79.60(2) 4_545 .
Cu2 S2 Ba1 140.09(5) 1_545 .
Cu2 S2 Ba1 79.45(2) 6 .
Na1 S2 Ba1 77.37(4) 7_546 .
Ba1 S2 Ba1 119.91(5) 1_545 .
Cu2 S2 Ba2 75.29(4) 7_545 .
Cu2 S2 Ba2 75.29(4) 4_545 .
Cu2 S2 Ba2 138.96(4) 1_545 .
Cu2 S2 Ba2 138.96(4) 6 .
Na1 S2 Ba2 135.41(9) 7_546 .
Ba1 S2 Ba2 80.76(3) 1_545 .
Ba1 S2 Ba2 80.76(3) . .
Cu2 S3 Cu2 67.83(5) 4_545 7
Cu2 S3 Cu1 105.38(6) 4_545 5_655
Cu2 S3 Cu1 70.31(4) 7 5_655
Cu2 S3 Cu1 70.31(4) 4_545 .
Cu2 S3 Cu1 105.38(6) 7 .
Cu1 S3 Cu1 65.30(5) 5_655 .
Cu2 S3 Na1 137.58(5) 4_545 5_656
Cu2 S3 Na1 137.58(5) 7 5_656
Cu1 S3 Na1 69.78(6) 5_655 5_656
Cu1 S3 Na1 69.78(6) . 5_656
Cu2 S3 Ba2 79.98(2) 4_545 .
Cu2 S3 Ba2 144.20(5) 7 .
Cu1 S3 Ba2 136.12(5) 5_655 .
Cu1 S3 Ba2 76.60(2) . .
Na1 S3 Ba2 77.43(4) 5_656 .
Cu2 S3 Ba2 144.20(5) 4_545 1_565
Cu2 S3 Ba2 79.98(2) 7 1_565
Cu1 S3 Ba2 76.60(2) 5_655 1_565
Cu1 S3 Ba2 136.12(5) . 1_565
Na1 S3 Ba2 77.43(4) 5_656 1_565
Ba2 S3 Ba2 123.94(5) . 1_565
Cu2 S3 Ba1 75.94(4) 4_545 .
Cu2 S3 Ba1 75.94(4) 7 .
Cu1 S3 Ba1 142.31(4) 5_655 .
Cu1 S3 Ba1 142.31(4) . .
Na1 S3 Ba1 134.20(8) 5_656 .
Ba2 S3 Ba1 81.56(3) . .
Ba2 S3 Ba1 81.56(3) 1_565 .
S4 S4 Na1 125.53(5) 6 7_556
S4 S4 Ba2 70.59(2) 6 7_546
Na1 S4 Ba2 146.29(7) 7_556 7_546
S4 S4 Ba1 121.72(2) 6 7_556
Na1 S4 Ba1 105.39(6) 7_556 7_556
Ba2 S4 Ba1 82.85(3) 7_546 7_556
S4 S4 Ba2 71.11(2) 6 3_455
Na1 S4 Ba2 75.11(6) 7_556 3_455
Ba2 S4 Ba2 85.29(3) 7_546 3_455
Ba1 S4 Ba2 157.70(4) 7_556 3_455
S4 S4 Ba1 71.17(2) 6 .
Na1 S4 Ba1 74.99(5) 7_556 .
Ba2 S4 Ba1 136.61(4) 7_546 .
Ba1 S4 Ba1 100.59(3) 7_556 .
Ba2 S4 Ba1 101.00(3) 3_455 .
S2 Na1 S3 143.24(13) 7_546 5_656
S2 Na1 S4 106.36(9) 7_546 4_546
S3 Na1 S4 103.37(8) 5_656 4_546
S2 Na1 S4 106.36(9) 7_546 7_556
S3 Na1 S4 103.37(8) 5_656 7_556
S4 Na1 S4 71.07(9) 4_546 7_556
S2 Na1 S1 82.05(6) 7_546 7_556
S3 Na1 S1 83.70(7) 5_656 7_556
S4 Na1 S1 148.72(10) 4_546 7_556
S4 Na1 S1 77.65(4) 7_556 7_556
S2 Na1 S1 82.05(6) 7_546 7_546
S3 Na1 S1 83.70(7) 5_656 7_546
S4 Na1 S1 77.65(4) 4_546 7_546
S4 Na1 S1 148.72(10) 7_556 7_546
S1 Na1 S1 133.63(13) 7_556 7_546
S2 Na1 Cu1 99.94(9) 7_546 5_656
S3 Na1 Cu1 47.96(5) 5_656 5_656
S4 Na1 Cu1 151.31(10) 4_546 5_656
S4 Na1 Cu1 112.38(5) 7_556 5_656
S1 Na1 Cu1 45.91(5) 7_556 5_656
S1 Na1 Cu1 95.13(9) 7_546 5_656
S2 Na1 Cu1 99.94(9) 7_546 1_556
S3 Na1 Cu1 47.96(5) 5_656 1_556
S4 Na1 Cu1 112.38(5) 4_546 1_556
S4 Na1 Cu1 151.31(10) 7_556 1_556
S1 Na1 Cu1 95.13(9) 7_556 1_556
S1 Na1 Cu1 45.91(5) 7_546 1_556
Cu1 Na1 Cu1 50.56(6) 5_656 1_556
S2 Na1 Cu2 47.67(5) 7_546 7_556
S3 Na1 Cu2 100.17(9) 5_656 7_556
S4 Na1 Cu2 153.95(10) 4_546 7_556
S4 Na1 Cu2 113.99(4) 7_556 7_556
S1 Na1 Cu2 45.12(4) 7_556 7_556
S1 Na1 Cu2 94.15(8) 7_546 7_556
Cu1 Na1 Cu2 52.95(5) 5_656 7_556
Cu1 Na1 Cu2 76.05(7) 1_556 7_556
S2 Na1 Cu2 47.67(5) 7_546 4_546
S3 Na1 Cu2 100.17(9) 5_656 4_546
S4 Na1 Cu2 113.99(4) 4_546 4_546
S4 Na1 Cu2 153.95(10) 7_556 4_546
S1 Na1 Cu2 94.15(8) 7_556 4_546
S1 Na1 Cu2 45.12(4) 7_546 4_546
Cu1 Na1 Cu2 76.05(7) 5_656 4_546
Cu1 Na1 Cu2 52.95(5) 1_556 4_546
Cu2 Na1 Cu2 50.07(5) 7_556 4_546
S2 Na1 Ba2 132.76(3) 7_546 5_656
S3 Na1 Ba2 53.84(4) 5_656 5_656
S4 Na1 Ba2 106.98(9) 4_546 5_656
S4 Na1 Ba2 56.18(4) 7_556 5_656
S1 Na1 Ba2 52.72(3) 7_556 5_656
S1 Na1 Ba2 137.45(9) 7_546 5_656
Cu1 Na1 Ba2 60.16(4) 5_656 5_656
Cu1 Na1 Ba2 97.24(7) 1_556 5_656
Cu2 Na1 Ba2 95.82(4) 7_556 5_656
Cu2 Na1 Ba2 135.99(9) 4_546 5_656
S2 Na1 Ba2 132.76(3) 7_546 5_646
S3 Na1 Ba2 53.84(4) 5_656 5_646
S4 Na1 Ba2 56.18(4) 4_546 5_646
S4 Na1 Ba2 106.98(9) 7_556 5_646
S1 Na1 Ba2 137.45(9) 7_556 5_646
S1 Na1 Ba2 52.72(3) 7_546 5_646
Cu1 Na1 Ba2 97.24(7) 5_656 5_646
Cu1 Na1 Ba2 60.16(4) 1_556 5_646
Cu2 Na1 Ba2 135.99(9) 7_556 5_646
Cu2 Na1 Ba2 95.82(4) 4_546 5_646
Ba2 Na1 Ba2 93.80(6) 5_656 5_646

loop_
_geom_bond_atom_site_label_1
_geom_bond_atom_site_label_2
_geom_bond_distance
_geom_bond_site_symmetry_2
Ba1 S1 3.0871(15) .
Ba1 S2 3.1984(8) .
Ba1 S2 3.1985(8) 1_565
Ba1 S4 3.2588(12) 7_556
Ba1 S4 3.2588(12) 4_546
Ba1 S4 3.2693(13) 6
Ba1 S4 3.2694(13) .
Ba1 S3 3.3755(15) .
Ba1 Cu2 3.6473(8) 4_545
Ba1 Cu2 3.6473(8) 7
Ba1 Cu2 3.6645(8) .
Ba1 Cu2 3.6645(8) 6
Ba2 S1 3.1007(15) 3_545
Ba2 S3 3.1365(8) 1_545
Ba2 S3 3.1365(8) .
Ba2 S4 3.1745(12) 4_546
Ba2 S4 3.1745(12) 7_546
Ba2 S4 3.2597(12) 3_545
Ba2 S4 3.2597(12) 8_545
Ba2 S2 3.3693(15) .
Ba2 Cu1 3.5045(6) .
Ba2 Cu1 3.5045(6) 5_645
Ba2 Cu2 3.6162(8) 7_545
Ba2 Cu2 3.6162(8) 4_545
Cu1 S1 2.3836(13) 7_545
Cu1 S1 2.3836(13) 3_545
Cu1 S3 2.4508(14) .
Cu1 S3 2.4509(14) 5_655
Cu1 Cu1 2.6446(19) 5_655
Cu1 Cu2 2.8084(6) 4_545
Cu1 Cu2 2.8084(6) 3_545
Cu1 Cu1 2.8928(19) 5_645
Cu1 Na1 3.096(3) 5_656
Cu1 Na1 3.096(3) 1_554
Cu1 Ba2 3.5045(6) 5_645
Cu2 S1 2.3896(14) .
Cu2 S2 2.4229(14) 7_545
Cu2 S3 2.4264(14) 7
Cu2 S2 2.4672(14) 1_565
Cu2 Cu2 2.6633(12) 7
Cu2 Cu2 2.7079(14) 6_565
Cu2 Cu1 2.8084(6) 3_455
Cu2 Cu2 2.8295(14) 6
Cu2 Na1 3.200(3) 7_556
Cu2 Ba2 3.6162(8) 7_545
Cu2 Ba1 3.6472(8) 7
S1 Cu1 2.3836(13) 7_545
S1 Cu1 2.3836(13) 3_455
S1 Cu2 2.3896(14) 6
S1 Na1 3.0119(14) 7_556
S1 Na1 3.0119(14) 7_546
S1 Ba2 3.1007(15) 3_455
S2 Cu2 2.4229(14) 7_545
S2 Cu2 2.4229(14) 4_545
S2 Cu2 2.4672(14) 1_545
S2 Cu2 2.4672(14) 6
S2 Na1 2.855(3) 7_546
S2 Ba1 3.1984(8) 1_545
S3 Cu2 2.4264(14) 4_545
S3 Cu2 2.4264(14) 7
S3 Cu1 2.4508(14) 5_655
S3 Na1 2.920(3) 5_656
S3 Ba2 3.1366(8) 1_565
S4 S4 2.110(3) 6
S4 Na1 2.948(3) 7_556
S4 Ba2 3.1744(12) 7_546
S4 Ba1 3.2588(12) 7_556
S4 Ba2 3.2597(12) 3_455
Na1 S2 2.855(3) 7_546
Na1 S3 2.920(3) 5_656
Na1 S4 2.948(3) 4_546
Na1 S4 2.948(3) 7_556
Na1 S1 3.0119(14) 7_556
Na1 S1 3.0119(14) 7_546
Na1 Cu1 3.096(3) 5_656
Na1 Cu1 3.096(3) 1_556
Na1 Cu2 3.200(3) 7_556
Na1 Cu2 3.200(3) 4_546
Na1 Ba2 3.7919(18) 5_656
Na1 Ba2 3.7919(18) 5_646
